data_4025630
loop_
_publ_author_name
'Florenci V. Gonz\'alez'
'Amit Jain'
'Santiago Rodr\'iguez'
'Jos\'e A. S\'aez'
'Cristian Vicent'
'Gabriel Peris'

_publ_section_title
;
 Stereoisomerization of \b-Hydroxy-\a-sulfenyl-\g-butyrolactones
 Controlled by Two Concomitant 1,4-Type Nonbonded Sulfur-Oxygen
 Interactions As Analyzed by X-ray Crystallography
;
_journal_name_full 'Journal of Organic Chemistry'
_journal_page_first 5888
_journal_page_last 5894
_journal_paper_doi 10.1021/jo1009454
_journal_volume 75
_journal_year 2010
_chemical_formula_sum 'C12 H14 O4 S'
_chemical_formula_weight 254.29
_chemical_name_systematic
; 
 ? 
;
_space_group_IT_number 14
_symmetry_cell_setting monoclinic
_symmetry_space_group_name_Hall '-P 2yn'
_symmetry_space_group_name_H-M 'P 1 21/n 1'
_atom_sites_solution_hydrogens geom
_atom_sites_solution_primary direct
_atom_sites_solution_secondary difmap
_audit_creation_method SHELXL-97
_cell_angle_alpha 90.00
_cell_angle_beta 94.835(3)
_cell_angle_gamma 90.00
_cell_formula_units_Z 4
_cell_length_a 6.7130(9)
_cell_length_b 8.3292(11)
_cell_length_c 21.452(3)
_cell_measurement_temperature 293(2)
_cell_volume 1195.2(3)
_computing_cell_refinement 'Bruker SMART'
_computing_data_collection 'Bruker SMART'
_computing_data_reduction 'Bruker SAINT'
_computing_molecular_graphics 'Bruker SHELXTL'
_computing_publication_material 'Bruker SHELXTL'
_computing_structure_refinement 'SHELXL-97 (Sheldrick, 1997)'
_computing_structure_solution 'SHELXS-97 (Sheldrick, 1990)'
_diffrn_ambient_temperature 293(2)
_diffrn_measured_fraction_theta_full 0.999
_diffrn_measured_fraction_theta_max 0.999
_diffrn_measurement_device_type 'CCD area detector'
_diffrn_measurement_method 'phi and omega scans'
_diffrn_radiation_monochromator graphite
_diffrn_radiation_source 'fine-focus sealed tube'
_diffrn_radiation_type MoK\a
_diffrn_radiation_wavelength 0.71073
_diffrn_reflns_av_R_equivalents 0.0419
_diffrn_reflns_av_sigmaI/netI 0.0480
_diffrn_reflns_limit_h_max 7
_diffrn_reflns_limit_h_min -8
_diffrn_reflns_limit_k_max 10
_diffrn_reflns_limit_k_min -9
_diffrn_reflns_limit_l_max 27
_diffrn_reflns_limit_l_min -25
_diffrn_reflns_number 7482
_diffrn_reflns_theta_full 27.00
_diffrn_reflns_theta_max 27.00
_diffrn_reflns_theta_min 1.91
_exptl_absorpt_coefficient_mu 0.271
_exptl_absorpt_correction_type multi-scan
_exptl_absorpt_process_details 'Bruker SADABS'
_exptl_crystal_colour colorless
_exptl_crystal_density_diffrn 1.413
_exptl_crystal_density_method 'not measured'
_exptl_crystal_description prism
_exptl_crystal_F_000 536
_exptl_crystal_size_max 0.57
_exptl_crystal_size_mid 0.24
_exptl_crystal_size_min 0.20
_refine_diff_density_max 0.368
_refine_diff_density_min -0.446
_refine_diff_density_rms 0.073
_refine_ls_extinction_method none
_refine_ls_goodness_of_fit_ref 1.190
_refine_ls_hydrogen_treatment constr
_refine_ls_matrix_type full
_refine_ls_number_parameters 155
_refine_ls_number_reflns 2611
_refine_ls_number_restraints 0
_refine_ls_restrained_S_all 1.190
_refine_ls_R_factor_all 0.0970
_refine_ls_R_factor_gt 0.0780
_refine_ls_shift/su_max 0.000
_refine_ls_shift/su_mean 0.000
_refine_ls_structure_factor_coef Fsqd
_refine_ls_weighting_details 'calc w=1/[\s^2^(Fo^2^)+(0.0590P)^2^+2.0402P] where P=(Fo^2^+2Fc^2^)/3'
_refine_ls_weighting_scheme calc
_refine_ls_wR_factor_gt 0.1663
_refine_ls_wR_factor_ref 0.1740
_reflns_number_gt 2119
_reflns_number_total 2611
_reflns_threshold_expression >2sigma(I)
_cod_data_source_file jo1009454_si_008.cif
_cod_data_source_block compound8
_cod_depositor_comments
;
The following automatic conversions were performed:

'_symmetry_cell_setting' value 'Monoclinic' changed to 'monoclinic'
according to the built-in table from CIF Core dictionary named
'cif_core.dic' version 2.4.1 from 2010-06-29.

Automatic conversion script
Id: cif_fix_values 1646 2011-03-28 12:23:43Z adriana 
;
_cod_database_code 4025630
_cod_database_fobs_code 4025630
_ratio_of_minimum_to_maximum_apparent_transmision 0.908112

loop_
_symmetry_equiv_pos_as_xyz
'x, y, z'
'-x+1/2, y+1/2, -z+1/2'
'-x, -y, -z'
'x-1/2, -y-1/2, z-1/2'

loop_
_atom_site_label
_atom_site_type_symbol
_atom_site_fract_x
_atom_site_fract_y
_atom_site_fract_z
_atom_site_U_iso_or_equiv
_atom_site_adp_type
_atom_site_occupancy
_atom_site_symmetry_multiplicity
_atom_site_calc_flag
_atom_site_refinement_flags
_atom_site_disorder_assembly
_atom_site_disorder_group
S1 S 0.93253(13) 0.23795(11) 0.19261(4) 0.0334(3) Uani 1 1 d . . .
O1 O 0.6761(3) 0.2709(3) 0.31182(13) 0.0410(7) Uani 1 1 d . . .
O2 O 0.9346(3) 0.3887(3) 0.36442(11) 0.0340(6) Uani 1 1 d . . .
O3 O 1.2543(3) 0.2469(3) 0.28919(13) 0.0333(6) Uani 1 1 d . . .
H3 H 1.3755 0.2564 0.2968 0.050 Uiso 1 1 calc R . .
O4 O 0.2110(4) 0.4068(4) 0.02770(12) 0.0463(8) Uani 1 1 d . . .
C1 C 0.9516(4) 0.3812(4) 0.25583(15) 0.0227(7) Uani 1 1 d . . .
H1 H 0.9046 0.4857 0.2395 0.027 Uiso 1 1 calc R . .
C2 C 0.8354(5) 0.3384(4) 0.31170(16) 0.0271(7) Uani 1 1 d . . .
C3 C 1.1247(5) 0.4656(4) 0.35064(16) 0.0293(8) Uani 1 1 d . . .
H3A H 1.1050 0.5820 0.3478 0.035 Uiso 1 1 calc R . .
C4 C 1.1644(4) 0.4009(4) 0.28597(16) 0.0252(7) Uani 1 1 d . . .
H4 H 1.2415 0.4771 0.2628 0.030 Uiso 1 1 calc R . .
C5 C 0.7207(5) 0.3040(4) 0.14417(16) 0.0248(7) Uani 1 1 d . . .
C6 C 0.7061(5) 0.2496(5) 0.08259(17) 0.0347(8) Uani 1 1 d . . .
H6 H 0.8110 0.1910 0.0683 0.042 Uiso 1 1 calc R . .
C7 C 0.5388(5) 0.2811(5) 0.04231(17) 0.0360(9) Uani 1 1 d . . .
H7 H 0.5309 0.2423 0.0015 0.043 Uiso 1 1 calc R . .
C8 C 0.3833(5) 0.3704(4) 0.06285(16) 0.0301(8) Uani 1 1 d . . .
C9 C 0.3996(5) 0.4300(4) 0.12354(17) 0.0321(8) Uani 1 1 d . . .
H9 H 0.2973 0.4929 0.1371 0.039 Uiso 1 1 calc R . .
C10 C 0.5651(5) 0.3971(4) 0.16396(16) 0.0281(7) Uani 1 1 d . . .
H10 H 0.5732 0.4370 0.2046 0.034 Uiso 1 1 calc R . .
C11 C 0.1865(6) 0.3455(6) -0.03483(19) 0.0468(11) Uani 1 1 d . . .
H11A H 0.0598 0.3797 -0.0545 0.070 Uiso 1 1 calc R . .
H11B H 0.1914 0.2304 -0.0338 0.070 Uiso 1 1 calc R . .
H11C H 0.2919 0.3855 -0.0582 0.070 Uiso 1 1 calc R . .
C12 C 1.2784(6) 0.4293(6) 0.40393(19) 0.0445(10) Uani 1 1 d . . .
H12A H 1.2374 0.4760 0.4417 0.067 Uiso 1 1 calc R . .
H12B H 1.4050 0.4737 0.3950 0.067 Uiso 1 1 calc R . .
H12C H 1.2909 0.3152 0.4090 0.067 Uiso 1 1 calc R . .

loop_
_atom_site_aniso_label
_atom_site_aniso_U_11
_atom_site_aniso_U_22
_atom_site_aniso_U_33
_atom_site_aniso_U_23
_atom_site_aniso_U_13
_atom_site_aniso_U_12
S1 0.0281(4) 0.0315(5) 0.0392(5) -0.0070(4) -0.0049(3) 0.0101(4)
O1 0.0191(12) 0.0494(17) 0.0542(17) 0.0106(14) 0.0017(11) -0.0068(11)
O2 0.0244(12) 0.0434(15) 0.0348(14) -0.0027(12) 0.0054(10) -0.0037(11)
O3 0.0180(11) 0.0248(13) 0.0563(16) -0.0019(12) -0.0010(10) 0.0041(10)
O4 0.0354(14) 0.066(2) 0.0359(15) -0.0049(14) -0.0099(11) 0.0134(14)
C1 0.0196(14) 0.0172(16) 0.0307(17) 0.0010(13) -0.0013(12) 0.0004(12)
C2 0.0192(15) 0.0238(17) 0.0382(19) 0.0024(14) 0.0016(13) 0.0051(13)
C3 0.0268(16) 0.0221(17) 0.0382(19) -0.0009(15) -0.0019(14) -0.0048(14)
C4 0.0177(14) 0.0221(17) 0.0357(18) 0.0032(14) 0.0026(13) -0.0044(12)
C5 0.0212(15) 0.0217(16) 0.0311(17) -0.0006(13) 0.0005(12) 0.0016(12)
C6 0.0276(17) 0.038(2) 0.039(2) -0.0021(17) 0.0065(14) 0.0100(16)
C7 0.0361(19) 0.043(2) 0.0293(18) -0.0072(16) 0.0030(15) 0.0042(16)
C8 0.0268(16) 0.0292(19) 0.0339(19) 0.0010(15) -0.0003(14) 0.0030(14)
C9 0.0276(17) 0.034(2) 0.0351(19) -0.0010(16) 0.0041(14) 0.0075(15)
C10 0.0304(17) 0.0289(19) 0.0253(17) -0.0043(14) 0.0032(13) 0.0011(14)
C11 0.044(2) 0.051(3) 0.042(2) -0.005(2) -0.0154(18) 0.004(2)
C12 0.036(2) 0.053(3) 0.043(2) 0.002(2) -0.0062(17) -0.0048(19)

loop_
_atom_type_symbol
_atom_type_description
_atom_type_scat_dispersion_real
_atom_type_scat_dispersion_imag
_atom_type_scat_source
C C 0.0033 0.0016 'International Tables Vol C Tables 4.2.6.8 and 6.1.1.4'
H H 0.0000 0.0000 'International Tables Vol C Tables 4.2.6.8 and 6.1.1.4'
O O 0.0106 0.0060 'International Tables Vol C Tables 4.2.6.8 and 6.1.1.4'
S S 0.1246 0.1234 'International Tables Vol C Tables 4.2.6.8 and 6.1.1.4'

loop_
_geom_angle_atom_site_label_1
_geom_angle_atom_site_label_2
_geom_angle_atom_site_label_3
_geom_angle
_geom_angle_site_symmetry_1
_geom_angle_site_symmetry_3
_geom_angle_publ_flag
C5 S1 C1 103.74(15) . . ?
C2 O2 C3 110.2(3) . . ?
C8 O4 C11 117.7(3) . . ?
C4 C1 C2 102.4(3) . . ?
C4 C1 S1 113.2(2) . . ?
C2 C1 S1 115.3(2) . . ?
O1 C2 O2 121.6(3) . . ?
O1 C2 C1 128.4(3) . . ?
O2 C2 C1 110.0(3) . . ?
O2 C3 C12 108.0(3) . . ?
O2 C3 C4 104.3(3) . . ?
C12 C3 C4 117.2(3) . . ?
O3 C4 C1 107.6(3) . . ?
O3 C4 C3 112.3(3) . . ?
C1 C4 C3 101.1(2) . . ?
C6 C5 C10 118.4(3) . . ?
C6 C5 S1 116.3(2) . . ?
C10 C5 S1 125.2(3) . . ?
C7 C6 C5 121.3(3) . . ?
C8 C7 C6 119.8(3) . . ?
O4 C8 C7 124.9(3) . . ?
O4 C8 C9 115.8(3) . . ?
C7 C8 C9 119.2(3) . . ?
C10 C9 C8 120.9(3) . . ?
C9 C10 C5 120.2(3) . . ?

loop_
_geom_bond_atom_site_label_1
_geom_bond_atom_site_label_2
_geom_bond_distance
_geom_bond_site_symmetry_2
_geom_bond_publ_flag
S1 C5 1.777(3) . ?
S1 C1 1.803(3) . ?
O1 C2 1.209(4) . ?
O2 C2 1.331(4) . ?
O2 C3 1.480(4) . ?
O3 C4 1.417(4) . ?
O4 C8 1.360(4) . ?
O4 C11 1.432(5) . ?
C1 C4 1.526(4) . ?
C1 C2 1.526(5) . ?
C3 C12 1.505(5) . ?
C3 C4 1.532(5) . ?
C5 C6 1.392(5) . ?
C5 C10 1.395(5) . ?
C6 C7 1.383(5) . ?
C7 C8 1.384(5) . ?
C8 C9 1.389(5) . ?
C9 C10 1.378(5) . ?
